data_7246588
loop_
_publ_author_name
'Rai, Sunil K.'
'Tothadi, Srinu'
'Arhangelskis, Mihails'
'George, Christy P.'
'Gonnade, Rajesh G.'
'Nangia, Ashwini K.'

_publ_section_title
;
 Polymorph II of hydroxyurea 150 years after its first synthesis
;
_journal_issue 18
_journal_name_full CrystEngComm
_journal_page_first 2712
_journal_page_last 2716
_journal_paper_doi 10.1039/D3CE00163F
_journal_volume 25
_journal_year 2023
_chemical_formula_moiety 'C H4 N2 O2'
_chemical_formula_sum 'C H4 N2 O2'
_chemical_formula_weight 76.06
_chemical_name_common Hydroxyurea
_space_group_crystal_system monoclinic
_space_group_IT_number 14
_space_group_name_Hall '-P 2ybc'
_space_group_name_H-M_alt 'P 1 21/c 1'
_atom_sites_solution_hydrogens difmap
_atom_sites_solution_primary iterative
_audit_creation_date 2023-03-18
_audit_creation_method
;
Olex2 1.2
(compiled 2018.05.29 svn.r3508 for OlexSys, GUI svn.r5506)
;
_audit_update_record
;
2023-03-18 deposited with the CCDC.	2023-04-11 downloaded from the CCDC.
;
_cell_angle_alpha 90
_cell_angle_beta 122.423(3)
_cell_angle_gamma 90
_cell_formula_units_Z 4
_cell_length_a 8.3422(10)
_cell_length_b 4.8944(6)
_cell_length_c 8.7962(10)
_cell_measurement_reflns_used 8663
_cell_measurement_temperature 100(2)
_cell_measurement_theta_max 37.47
_cell_measurement_theta_min 2.89
_cell_volume 303.16(6)
_computing_molecular_graphics 'Olex2 (Dolomanov et al., 2009)'
_computing_publication_material 'Olex2 (Dolomanov et al., 2009)'
_computing_structure_refinement 'ShelXL (Sheldrick, 2015)'
_computing_structure_solution 'olex2.solve (Bourhis et al., 2015)'
_diffrn_ambient_temperature 100.0
_diffrn_measured_fraction_theta_full 0.967
_diffrn_measured_fraction_theta_max 0.971
_diffrn_measurement_device_type 'Bruker APEX-II CCD'
_diffrn_measurement_method '\f and \w scans'
_diffrn_radiation_type MoK\a
_diffrn_radiation_wavelength 0.71073
_diffrn_reflns_av_R_equivalents 0.0590
_diffrn_reflns_av_unetI/netI 0.0269
_diffrn_reflns_Laue_measured_fraction_full 0.967
_diffrn_reflns_Laue_measured_fraction_max 0.971
_diffrn_reflns_limit_h_max 10
_diffrn_reflns_limit_h_min -10
_diffrn_reflns_limit_k_max 6
_diffrn_reflns_limit_k_min -6
_diffrn_reflns_limit_l_max 11
_diffrn_reflns_limit_l_min -11
_diffrn_reflns_number 7731
_diffrn_reflns_point_group_measured_fraction_full 0.967
_diffrn_reflns_point_group_measured_fraction_max 0.971
_diffrn_reflns_theta_full 25.242
_diffrn_reflns_theta_max 26.988
_diffrn_reflns_theta_min 2.893
_exptl_absorpt_coefficient_mu 0.156
_exptl_absorpt_correction_type none
_exptl_crystal_colour White
_exptl_crystal_density_diffrn 1.666
_exptl_crystal_description Plate
_exptl_crystal_F_000 160
_exptl_crystal_size_max 0.58
_exptl_crystal_size_mid 0.54
_exptl_crystal_size_min 0.52
_refine_diff_density_max 0.553
_refine_diff_density_min -0.401
_refine_diff_density_rms 0.105
_refine_ls_extinction_method none
_refine_ls_goodness_of_fit_ref 1.164
_refine_ls_hydrogen_treatment refall
_refine_ls_matrix_type full
_refine_ls_number_parameters 62
_refine_ls_number_reflns 641
_refine_ls_number_restraints 0
_refine_ls_restrained_S_all 1.164
_refine_ls_R_factor_all 0.0598
_refine_ls_R_factor_gt 0.0595
_refine_ls_shift/su_max 0.000
_refine_ls_shift/su_mean 0.000
_refine_ls_structure_factor_coef Fsqd
_refine_ls_weighting_details 'w=1/[\s^2^(Fo^2^)+(0.0779P)^2^+0.8587P] where P=(Fo^2^+2Fc^2^)/3'
_refine_ls_weighting_scheme calc
_refine_ls_wR_factor_gt 0.1743
_refine_ls_wR_factor_ref 0.1745
_reflns_Friedel_coverage 0.000
_reflns_number_gt 626
_reflns_number_total 641
_reflns_threshold_expression 'I > 2\s(I)'
_cod_data_source_file d3ce00163f2.cif
_cod_data_source_block HU_Form_I
_cod_depositor_comments 'Adding full bibliography for 7246587--7246588.cif.'
_cod_database_code 7246588
_shelx_shelxl_version_number 2018/1
_shelx_space_group_comment
;
The symmetry employed for this shelxl refinement is uniquely defined
by the following loop, which should always be used as a source of
symmetry information in preference to the above space-group names.
They are only intended as comments.
;
_olex2_refinement_description
;
;
_olex2_submission_special_instructions 'No special instructions were received'

loop_
_space_group_symop_operation_xyz
'x, y, z'
'-x, y+1/2, -z+1/2'
'-x, -y, -z'
'x, -y-1/2, z-1/2'

loop_
_atom_site_label
_atom_site_type_symbol
_atom_site_fract_x
_atom_site_fract_y
_atom_site_fract_z
_atom_site_U_iso_or_equiv
_atom_site_adp_type
_atom_site_occupancy
_atom_site_site_symmetry_order
_atom_site_calc_flag
_atom_site_refinement_flags_posn
_atom_site_refinement_flags_adp
_atom_site_refinement_flags_occupancy
_atom_site_disorder_assembly
_atom_site_disorder_group
O2 O 0.1983(3) 0.4556(4) 0.8730(2) 0.0129(6) Uani 1 1 d . . . . .
O1 O 0.3752(3) 0.4595(4) 0.5896(3) 0.0131(6) Uani 1 1 d . . . . .
N1 N 0.3391(3) 0.3739(5) 0.7203(3) 0.0129(6) Uani 1 1 d . . . . .
N2 N 0.1436(3) 0.7471(5) 0.6482(3) 0.0126(6) Uani 1 1 d . . . . .
C1 C 0.2252(3) 0.5282(5) 0.7506(3) 0.0095(6) Uani 1 1 d . . . . .
H4 H 0.064(6) 0.823(9) 0.666(5) 0.027(10) Uiso 1 1 d . . . . .
H2 H 0.420(5) 0.272(8) 0.803(5) 0.016(9) Uiso 1 1 d . . . . .
H1 H 0.309(5) 0.337(8) 0.505(5) 0.018(9) Uiso 1 1 d . . . . .
H3 H 0.162(6) 0.801(8) 0.560(5) 0.026(10) Uiso 1 1 d . . . . .

loop_
_atom_site_aniso_label
_atom_site_aniso_U_11
_atom_site_aniso_U_22
_atom_site_aniso_U_33
_atom_site_aniso_U_23
_atom_site_aniso_U_13
_atom_site_aniso_U_12
O2 0.0177(10) 0.0124(10) 0.0131(10) 0.0018(7) 0.0113(8) 0.0007(7)
O1 0.0185(10) 0.0138(10) 0.0130(10) -0.0021(7) 0.0124(8) -0.0033(7)
N1 0.0178(12) 0.0132(11) 0.0122(11) 0.0047(9) 0.0111(10) 0.0051(9)
N2 0.0160(12) 0.0120(11) 0.0146(11) 0.0029(8) 0.0113(10) 0.0029(8)
C1 0.0101(11) 0.0089(12) 0.0091(12) -0.0024(9) 0.0049(10) -0.0033(9)

loop_
_atom_type_symbol
_atom_type_description
_atom_type_scat_dispersion_real
_atom_type_scat_dispersion_imag
_atom_type_scat_source
C C 0.0033 0.0016 'International Tables Vol C Tables 4.2.6.8 and 6.1.1.4'
H H 0.0000 0.0000 'International Tables Vol C Tables 4.2.6.8 and 6.1.1.4'
N N 0.0061 0.0033 'International Tables Vol C Tables 4.2.6.8 and 6.1.1.4'
O O 0.0106 0.0060 'International Tables Vol C Tables 4.2.6.8 and 6.1.1.4'

loop_
_geom_angle_atom_site_label_1
_geom_angle_atom_site_label_2
_geom_angle_atom_site_label_3
_geom_angle
_geom_angle_site_symmetry_1
_geom_angle_site_symmetry_3
_geom_angle_publ_flag
C1 N1 O1 118.7(2) . . ?
O2 C1 N1 118.5(2) . . ?
O2 C1 N2 123.0(2) . . ?
N2 C1 N1 118.5(2) . . ?

loop_
_geom_bond_atom_site_label_1
_geom_bond_atom_site_label_2
_geom_bond_distance
_geom_bond_site_symmetry_2
_geom_bond_publ_flag
O2 C1 1.263(3) . ?
O1 N1 1.400(3) . ?
N1 C1 1.348(3) . ?
N2 C1 1.328(3) . ?
